data_4065000
loop_
_publ_author_name
'Kumar, P. Vijaya'
'Lin, Wu-Shien'
'Shen, Jiun-Shian'
'Nandi, Debkumar'
'Lee, Hon Man'

_publ_section_title
;
 Direct C5-Arylation Reaction between Imidazoles and Aryl Chlorides
 Catalyzed by Palladium Complexes with Phosphines and N-Heterocyclic
 Carbenes
;
_journal_issue 19
_journal_name_full Organometallics
_journal_page_first 5160
_journal_paper_doi 10.1021/om200490k
_journal_volume 30
_journal_year 2011
_chemical_formula_moiety '2(C39 H55 N2 O4 P Pd), C4 H8 O, 2(H2 O)'
_chemical_formula_sum 'C82 H122 N4 O11 P2 Pd2'
_chemical_formula_weight 1614.58
_space_group_IT_number 14
_symmetry_cell_setting monoclinic
_symmetry_Int_Tables_number 14
_symmetry_space_group_name_Hall '-P 2yn'
_symmetry_space_group_name_H-M 'P 1 21/n 1'
_atom_sites_solution_hydrogens geom
_atom_sites_solution_primary direct
_atom_sites_solution_secondary difmap
_audit_creation_method SHELXL-97
_cell_angle_alpha 90.00
_cell_angle_beta 104.823(4)
_cell_angle_gamma 90.00
_cell_formula_units_Z 2
_cell_length_a 13.5004(9)
_cell_length_b 17.7544(13)
_cell_length_c 19.0156(13)
_cell_measurement_reflns_used 4467
_cell_measurement_temperature 150(2)
_cell_measurement_theta_max 20.2
_cell_measurement_theta_min 2.5
_cell_volume 4406.2(5)
_computing_cell_refinement 'SAINT (Bruker, 2007)'
_computing_data_collection 'APEX2 (Bruker, 2007)'
_computing_data_reduction 'SAINT (Bruker, 2007)'
_computing_molecular_graphics 'SHELXTL (Sheldrick, 2008)'
_computing_publication_material 'DIAMOND (Brandenburg, 1999)'
_computing_structure_refinement 'SHELXTL (Sheldrick, 2008)'
_computing_structure_solution 'SHELXTL (Sheldrick, 2008)'
_diffrn_ambient_temperature 150(2)
_diffrn_measured_fraction_theta_full 0.998
_diffrn_measured_fraction_theta_max 0.998
_diffrn_measurement_device_type 'Bruker SMART APEXII'
_diffrn_measurement_method \w
_diffrn_radiation_monochromator graphite
_diffrn_radiation_probe x-ray
_diffrn_radiation_type MoK\a
_diffrn_radiation_wavelength 0.71073
_diffrn_reflns_av_R_equivalents 0.1039
_diffrn_reflns_av_sigmaI/netI 0.1105
_diffrn_reflns_limit_h_max 16
_diffrn_reflns_limit_h_min -17
_diffrn_reflns_limit_k_max 22
_diffrn_reflns_limit_k_min -22
_diffrn_reflns_limit_l_max 24
_diffrn_reflns_limit_l_min -24
_diffrn_reflns_number 51334
_diffrn_reflns_theta_full 27.00
_diffrn_reflns_theta_max 27.00
_diffrn_reflns_theta_min 1.59
_diffrn_source 'fine-focus sealed tube'
_diffrn_standards_decay_% 0
_diffrn_standards_interval_count 0
_diffrn_standards_interval_time 0
_diffrn_standards_number 0
_exptl_absorpt_coefficient_mu 0.499
_exptl_absorpt_correction_T_max 0.9518
_exptl_absorpt_correction_T_min 0.8812
_exptl_absorpt_correction_type multi-scan
_exptl_absorpt_process_details 'SADABS (Sheldrick, 1996)'
_exptl_crystal_colour yellow
_exptl_crystal_density_diffrn 1.217
_exptl_crystal_density_method 'not measured'
_exptl_crystal_description block
_exptl_crystal_F_000 1704
_exptl_crystal_size_max 0.26
_exptl_crystal_size_mid 0.18
_exptl_crystal_size_min 0.10
_refine_diff_density_max 1.508
_refine_diff_density_min -0.555
_refine_diff_density_rms 0.139
_refine_ls_extinction_coef 0.0082(9)
_refine_ls_extinction_expression Fc^*^=kFc[1+0.001xFc^2^\l^3^/sin(2\q)]^-1/4^
_refine_ls_extinction_method SHELXL
_refine_ls_goodness_of_fit_ref 1.045
_refine_ls_hydrogen_treatment constr
_refine_ls_matrix_type full
_refine_ls_number_parameters 472
_refine_ls_number_reflns 9610
_refine_ls_number_restraints 0
_refine_ls_restrained_S_all 1.045
_refine_ls_R_factor_all 0.1306
_refine_ls_R_factor_gt 0.0709
_refine_ls_shift/su_max 0.000
_refine_ls_shift/su_mean 0.000
_refine_ls_structure_factor_coef Fsqd
_refine_ls_weighting_details 'calc w=1/[\s^2^(Fo^2^)+(0.1287P)^2^+0.0000P] where P=(Fo^2^+2Fc^2^)/3'
_refine_ls_weighting_scheme calc
_refine_ls_wR_factor_gt 0.1968
_refine_ls_wR_factor_ref 0.2354
_reflns_number_gt 5623
_reflns_number_total 9610
_reflns_threshold_expression I>2\s
_cod_data_source_file om200490k_si_002.cif
_cod_data_source_block 1b
_cod_original_sg_symbol_H-M 'P 21/n'
_cod_database_code 4065000

loop_
_symmetry_equiv_pos_as_xyz
'x, y, z'
'-x+1/2, y+1/2, -z+1/2'
'-x, -y, -z'
'x-1/2, -y-1/2, z-1/2'

loop_
_atom_site_label
_atom_site_type_symbol
_atom_site_fract_x
_atom_site_fract_y
_atom_site_fract_z
_atom_site_U_iso_or_equiv
_atom_site_adp_type
_atom_site_occupancy
_atom_site_symmetry_multiplicity
_atom_site_calc_flag
_atom_site_refinement_flags
C1 C 0.1162(4) 0.4132(3) 0.1491(3) 0.0430(13) Uani 1 1 d .
C2 C 0.0867(5) 0.3381(4) 0.0511(3) 0.0585(16) Uani 1 1 d .
H2 H 0.0955 0.3000 0.0182 0.070 Uiso 1 1 calc R
C3 C 0.0082(5) 0.3852(4) 0.0424(3) 0.0582(16) Uani 1 1 d .
H3 H -0.0498 0.3870 0.0018 0.070 Uiso 1 1 calc R
C4 C 0.2506(4) 0.3163(4) 0.1453(3) 0.0538(15) Uani 1 1 d .
H4A H 0.2375 0.2632 0.1560 0.065 Uiso 1 1 calc R
H4B H 0.2882 0.3405 0.1913 0.065 Uiso 1 1 calc R
C5 C 0.3151(5) 0.3189(4) 0.0913(3) 0.0551(15) Uani 1 1 d .
C6 C 0.3075(8) 0.2598(5) 0.0416(5) 0.099(3) Uani 1 1 d .
H6 H 0.2658 0.2175 0.0451 0.118 Uiso 1 1 calc R
C7 C 0.3600(8) 0.2613(6) -0.0133(5) 0.109(3) Uani 1 1 d .
H7 H 0.3495 0.2234 -0.0497 0.131 Uiso 1 1 calc R
C8 C 0.4282(8) 0.3205(6) -0.0124(6) 0.105(3) Uani 1 1 d .
H8 H 0.4741 0.3193 -0.0428 0.126 Uiso 1 1 calc R
C9 C 0.4281(8) 0.3756(7) 0.0293(6) 0.118(4) Uani 1 1 d .
H9 H 0.4664 0.4190 0.0236 0.141 Uiso 1 1 calc R
C10 C 0.3741(6) 0.3766(5) 0.0844(5) 0.095(3) Uani 1 1 d .
H10 H 0.3803 0.4186 0.1162 0.114 Uiso 1 1 calc R
C11 C -0.0364(5) 0.4965(4) 0.1080(4) 0.0607(16) Uani 1 1 d .
H11A H -0.0418 0.5281 0.0643 0.073 Uiso 1 1 calc R
H11B H 0.0000 0.5264 0.1508 0.073 Uiso 1 1 calc R
C12 C -0.1435(5) 0.4803(5) 0.1151(4) 0.0674(19) Uani 1 1 d .
C13 C -0.1843(5) 0.4088(5) 0.1149(4) 0.0674(19) Uani 1 1 d .
H13 H -0.1446 0.3664 0.1085 0.081 Uiso 1 1 calc R
C14 C -0.2813(6) 0.3980(7) 0.1239(5) 0.104(3) Uani 1 1 d .
H14 H -0.3114 0.3495 0.1224 0.125 Uiso 1 1 calc R
C15 C -0.3351(8) 0.4671(10) 0.1361(7) 0.138(5) Uani 1 1 d .
H15 H -0.3996 0.4625 0.1471 0.165 Uiso 1 1 calc R
C16 C -0.2979(9) 0.5337(8) 0.1323(8) 0.137(5) Uani 1 1 d .
H16 H -0.3379 0.5769 0.1359 0.165 Uiso 1 1 calc R
C17 C -0.2012(7) 0.5424(5) 0.1233(5) 0.103(3) Uani 1 1 d .
H17 H -0.1736 0.5915 0.1226 0.123 Uiso 1 1 calc R
C18 C 0.0176(4) 0.3323(4) 0.2726(3) 0.0558(15) Uani 1 1 d .
H18 H -0.0186 0.3507 0.2231 0.067 Uiso 1 1 calc R
C19 C 0.0734(5) 0.2601(4) 0.2607(3) 0.0580(16) Uani 1 1 d .
H19A H 0.1251 0.2722 0.2337 0.070 Uiso 1 1 calc R
H19B H 0.1096 0.2386 0.3084 0.070 Uiso 1 1 calc R
C20 C -0.0011(6) 0.2024(5) 0.2185(4) 0.086(2) Uani 1 1 d .
H20A H 0.0366 0.1557 0.2136 0.103 Uiso 1 1 calc R
H20B H -0.0321 0.2220 0.1690 0.103 Uiso 1 1 calc R
C21 C -0.0859(6) 0.1841(5) 0.2554(4) 0.087(2) Uani 1 1 d .
H21A H -0.1353 0.1490 0.2243 0.105 Uiso 1 1 calc R
H21B H -0.0559 0.1586 0.3023 0.105 Uiso 1 1 calc R
C22 C -0.1401(6) 0.2523(5) 0.2683(5) 0.087(2) Uani 1 1 d .
H22A H -0.1905 0.2387 0.2959 0.104 Uiso 1 1 calc R
H22B H -0.1783 0.2735 0.2210 0.104 Uiso 1 1 calc R
C23 C -0.0670(5) 0.3130(4) 0.3110(4) 0.074(2) Uani 1 1 d .
H23A H -0.1065 0.3591 0.3150 0.089 Uiso 1 1 calc R
H23B H -0.0352 0.2945 0.3607 0.089 Uiso 1 1 calc R
C24 C 0.0333(5) 0.4753(4) 0.3559(4) 0.0623(17) Uani 1 1 d .
H24 H -0.0063 0.4446 0.3835 0.075 Uiso 1 1 calc R
C25 C -0.0459(7) 0.5149(5) 0.2926(5) 0.092(3) Uani 1 1 d .
H25A H -0.0914 0.4769 0.2627 0.111 Uiso 1 1 calc R
H25B H -0.0096 0.5420 0.2611 0.111 Uiso 1 1 calc R
C26 C -0.1107(9) 0.5716(7) 0.3248(7) 0.129(4) Uani 1 1 d .
H26A H -0.1552 0.6007 0.2845 0.155 Uiso 1 1 calc R
H26B H -0.1555 0.5431 0.3491 0.155 Uiso 1 1 calc R
C27 C -0.0473(10) 0.6251(6) 0.3781(7) 0.129(4) Uani 1 1 d .
H27A H -0.0928 0.6573 0.3987 0.155 Uiso 1 1 calc R
H27B H -0.0086 0.6583 0.3527 0.155 Uiso 1 1 calc R
C28 C 0.0274(7) 0.5838(5) 0.4394(5) 0.095(3) Uani 1 1 d .
H28A H -0.0111 0.5540 0.4676 0.113 Uiso 1 1 calc R
H28B H 0.0704 0.6207 0.4727 0.113 Uiso 1 1 calc R
C29 C 0.0962(6) 0.5313(4) 0.4084(4) 0.076(2) Uani 1 1 d .
H29A H 0.1380 0.5616 0.3832 0.092 Uiso 1 1 calc R
H29B H 0.1433 0.5040 0.4488 0.092 Uiso 1 1 calc R
C30 C 0.2073(4) 0.3730(3) 0.3924(3) 0.0489(14) Uani 1 1 d .
H30 H 0.2409 0.4192 0.4178 0.059 Uiso 1 1 calc R
C31 C 0.2939(4) 0.3284(4) 0.3737(3) 0.0562(16) Uani 1 1 d .
H31A H 0.2674 0.2792 0.3526 0.067 Uiso 1 1 calc R
H31B H 0.3197 0.3563 0.3369 0.067 Uiso 1 1 calc R
C32 C 0.3798(5) 0.3161(5) 0.4404(3) 0.0700(19) Uani 1 1 d .
H32A H 0.4086 0.3654 0.4599 0.084 Uiso 1 1 calc R
H32B H 0.4349 0.2868 0.4273 0.084 Uiso 1 1 calc R
C33 C 0.3426(6) 0.2741(5) 0.4984(4) 0.076(2) Uani 1 1 d .
H33A H 0.4000 0.2685 0.5425 0.091 Uiso 1 1 calc R
H33B H 0.3195 0.2231 0.4805 0.091 Uiso 1 1 calc R
C34 C 0.2539(6) 0.3162(5) 0.5180(3) 0.076(2) Uani 1 1 d .
H34A H 0.2284 0.2862 0.5537 0.091 Uiso 1 1 calc R
H34B H 0.2789 0.3651 0.5409 0.091 Uiso 1 1 calc R
C35 C 0.1665(5) 0.3300(4) 0.4507(3) 0.0606(17) Uani 1 1 d .
H35A H 0.1121 0.3600 0.4639 0.073 Uiso 1 1 calc R
H35B H 0.1365 0.2812 0.4305 0.073 Uiso 1 1 calc R
C36 C 0.3089(5) 0.5765(5) 0.3495(4) 0.0628(17) Uani 1 1 d .
C37 C 0.3920(7) 0.5907(5) 0.4162(4) 0.091(3) Uani 1 1 d .
H37A H 0.4586 0.5844 0.4052 0.137 Uiso 1 1 calc R
H37B H 0.3861 0.5549 0.4541 0.137 Uiso 1 1 calc R
H37C H 0.3861 0.6422 0.4332 0.137 Uiso 1 1 calc R
C38 C 0.2608(5) 0.5531(4) 0.1261(3) 0.0555(16) Uani 1 1 d .
C39 C 0.3438(6) 0.5782(5) 0.0910(4) 0.075(2) Uani 1 1 d .
H39A H 0.4111 0.5674 0.1237 0.113 Uiso 1 1 calc R
H39B H 0.3374 0.6324 0.0813 0.113 Uiso 1 1 calc R
H39C H 0.3366 0.5510 0.0451 0.113 Uiso 1 1 calc R
N1 N 0.0258(3) 0.4311(3) 0.1026(2) 0.0464(11) Uani 1 1 d .
N2 N 0.1526(3) 0.3551(3) 0.1167(3) 0.0486(11) Uani 1 1 d .
O3 O 0.2892(3) 0.5102(2) 0.1801(2) 0.0520(10) Uani 1 1 d .
O2 O 0.1721(4) 0.5751(3) 0.0997(3) 0.0763(14) Uani 1 1 d .
O1 O 0.2913(3) 0.5075(3) 0.3321(2) 0.0546(10) Uani 1 1 d .
O4 O 0.2599(4) 0.6306(3) 0.3167(3) 0.0888(16) Uani 1 1 d .
O5 O 0.0940(5) 0.6591(4) 0.1992(4) 0.120(2) Uani 1 1 d .
H5A H 0.1174 0.6413 0.1574 0.143 Uiso 1 1 d .
H5B H 0.1469 0.6591 0.2423 0.143 Uiso 1 1 d .
P1 P 0.10879(11) 0.40798(9) 0.31409(8) 0.0462(4) Uani 1 1 d .
Pd1 Pd 0.19348(3) 0.46443(2) 0.23927(2) 0.0424(2) Uani 1 1 d .
C41 C 0.9528(13) 0.9555(11) 0.2066(9) 0.167(13) Uani 0.50 1 d PG
H41A H 1.0209 0.9796 0.2144 0.201 Uiso 0.50 1 calc PR
H41B H 0.9178 0.9759 0.2424 0.201 Uiso 0.50 1 calc PR
C40 C 0.9618(11) 0.8715(11) 0.2117(8) 0.144(11) Uani 0.50 1 d PG
H40A H 1.0177 0.8535 0.1909 0.173 Uiso 0.50 1 calc PR
H40B H 0.9760 0.8548 0.2630 0.173 Uiso 0.50 1 calc PR
O6 O 0.8663(13) 0.8434(9) 0.1712(10) 0.201(9) Uani 0.50 1 d PG
C42 C 0.8208(10) 0.8985(12) 0.1177(8) 0.148(10) Uani 0.50 1 d PG
H42A H 0.7518 0.9122 0.1226 0.177 Uiso 0.50 1 calc PR
H42B H 0.8137 0.8780 0.0683 0.177 Uiso 0.50 1 calc PR
C43 C 0.8890(15) 0.9670(10) 0.1294(9) 0.159(13) Uani 0.50 1 d PG
H43A H 0.8484 1.0140 0.1247 0.190 Uiso 0.50 1 calc PR
H43B H 0.9324 0.9682 0.0946 0.190 Uiso 0.50 1 calc PR

loop_
_atom_site_aniso_label
_atom_site_aniso_U_11
_atom_site_aniso_U_22
_atom_site_aniso_U_33
_atom_site_aniso_U_23
_atom_site_aniso_U_13
_atom_site_aniso_U_12
C1 0.043(3) 0.049(3) 0.038(3) 0.009(3) 0.013(2) -0.002(2)
C2 0.059(4) 0.079(5) 0.039(3) -0.009(3) 0.016(3) -0.009(3)
C3 0.051(3) 0.079(5) 0.044(3) 0.001(3) 0.013(3) -0.014(3)
C4 0.057(3) 0.062(4) 0.045(3) 0.005(3) 0.018(3) 0.011(3)
C5 0.053(3) 0.065(4) 0.050(4) 0.004(3) 0.020(3) 0.010(3)
C6 0.123(7) 0.093(6) 0.097(6) 0.002(5) 0.059(6) -0.002(5)
C7 0.135(8) 0.119(8) 0.090(7) -0.017(6) 0.057(6) 0.013(7)
C8 0.118(7) 0.115(8) 0.105(7) 0.007(6) 0.073(6) 0.014(6)
C9 0.149(9) 0.115(8) 0.118(8) -0.012(7) 0.087(7) -0.040(7)
C10 0.091(6) 0.102(7) 0.104(7) -0.012(5) 0.047(5) -0.011(5)
C11 0.053(3) 0.060(4) 0.070(4) 0.020(4) 0.015(3) 0.007(3)
C12 0.058(4) 0.095(6) 0.049(4) 0.013(4) 0.014(3) 0.016(4)
C13 0.050(4) 0.094(6) 0.058(4) 0.013(4) 0.015(3) 0.001(4)
C14 0.062(5) 0.164(10) 0.088(6) 0.029(6) 0.020(4) -0.022(6)
C15 0.062(6) 0.247(18) 0.117(9) 0.043(10) 0.044(6) 0.049(8)
C16 0.096(8) 0.172(13) 0.162(12) 0.051(10) 0.067(8) 0.054(8)
C17 0.096(6) 0.103(7) 0.120(8) 0.033(6) 0.048(6) 0.043(5)
C18 0.055(3) 0.062(4) 0.050(4) 0.014(3) 0.014(3) 0.000(3)
C19 0.066(4) 0.062(4) 0.052(4) -0.003(3) 0.026(3) -0.010(3)
C20 0.105(6) 0.087(6) 0.072(5) -0.020(4) 0.034(4) -0.035(5)
C21 0.100(6) 0.086(6) 0.075(5) -0.003(4) 0.021(4) -0.037(5)
C22 0.062(4) 0.096(6) 0.103(6) 0.019(5) 0.024(4) -0.016(4)
C23 0.058(4) 0.079(5) 0.094(5) 0.017(4) 0.035(4) -0.007(4)
C24 0.068(4) 0.060(4) 0.068(4) 0.006(3) 0.033(3) 0.015(3)
C25 0.108(6) 0.101(6) 0.078(5) 0.021(5) 0.044(5) 0.056(5)
C26 0.148(10) 0.118(9) 0.138(10) 0.031(8) 0.067(8) 0.080(8)
C27 0.189(11) 0.079(7) 0.157(11) 0.014(7) 0.111(9) 0.056(7)
C28 0.137(8) 0.071(5) 0.093(6) 0.006(5) 0.061(6) 0.024(5)
C29 0.090(5) 0.075(5) 0.076(5) -0.009(4) 0.042(4) 0.011(4)
C30 0.054(3) 0.055(4) 0.037(3) 0.003(3) 0.011(2) 0.001(3)
C31 0.058(4) 0.070(4) 0.041(3) 0.000(3) 0.013(3) 0.009(3)
C32 0.059(4) 0.093(5) 0.052(4) 0.005(4) 0.003(3) 0.018(4)
C33 0.085(5) 0.085(5) 0.050(4) 0.011(4) 0.005(3) 0.029(4)
C34 0.103(5) 0.082(5) 0.042(4) 0.016(4) 0.015(4) 0.023(4)
C35 0.073(4) 0.070(4) 0.042(3) 0.012(3) 0.021(3) 0.013(3)
C36 0.064(4) 0.071(5) 0.056(4) -0.019(4) 0.021(3) -0.016(4)
C37 0.111(6) 0.088(6) 0.066(5) -0.020(4) 0.006(4) -0.028(5)
C38 0.054(4) 0.072(4) 0.041(3) 0.003(3) 0.012(3) -0.013(3)
C39 0.078(5) 0.084(5) 0.066(5) 0.021(4) 0.021(4) -0.011(4)
N1 0.040(2) 0.058(3) 0.039(3) 0.009(2) 0.0069(19) -0.002(2)
N2 0.051(3) 0.054(3) 0.043(3) 0.003(2) 0.015(2) 0.002(2)
O3 0.049(2) 0.063(3) 0.043(2) 0.004(2) 0.0104(17) -0.0054(19)
O2 0.061(3) 0.095(4) 0.071(3) 0.027(3) 0.012(2) -0.002(3)
O1 0.058(2) 0.060(3) 0.044(2) -0.001(2) 0.0078(18) -0.006(2)
O4 0.102(4) 0.061(3) 0.095(4) -0.012(3) 0.010(3) -0.001(3)
O5 0.116(5) 0.126(6) 0.110(5) -0.012(4) 0.016(4) 0.018(4)
P1 0.0483(8) 0.0519(9) 0.0413(8) 0.0062(7) 0.0169(6) 0.0063(6)
Pd1 0.0445(3) 0.0453(3) 0.0377(3) 0.00381(19) 0.01121(18) 0.00063(18)
C41 0.21(3) 0.20(3) 0.11(2) -0.04(2) 0.07(2) -0.11(2)
C40 0.065(11) 0.28(4) 0.091(14) -0.074(19) 0.024(10) -0.014(16)
O6 0.149(16) 0.22(2) 0.25(3) 0.05(2) 0.093(18) -0.026(16)
C42 0.089(14) 0.22(3) 0.124(19) -0.04(2) 0.004(13) -0.054(18)
C43 0.102(17) 0.27(4) 0.099(17) 0.039(19) 0.013(13) -0.013(19)

loop_
_atom_type_symbol
_atom_type_description
_atom_type_scat_dispersion_real
_atom_type_scat_dispersion_imag
_atom_type_scat_source
C C 0.0033 0.0016 'International Tables Vol C Tables 4.2.6.8 and 6.1.1.4'
H H 0.0000 0.0000 'International Tables Vol C Tables 4.2.6.8 and 6.1.1.4'
N N 0.0061 0.0033 'International Tables Vol C Tables 4.2.6.8 and 6.1.1.4'
O O 0.0106 0.0060 'International Tables Vol C Tables 4.2.6.8 and 6.1.1.4'
P P 0.1023 0.0942 'International Tables Vol C Tables 4.2.6.8 and 6.1.1.4'
Pd Pd -0.9988 1.0072 'International Tables Vol C Tables 4.2.6.8 and 6.1.1.4'

loop_
_geom_angle_atom_site_label_1
_geom_angle_atom_site_label_2
_geom_angle_atom_site_label_3
_geom_angle
N1 C1 N2 104.8(5)
N1 C1 Pd1 130.2(4)
N2 C1 Pd1 124.7(4)
C3 C2 N2 106.7(6)
C3 C2 H2 126.6
N2 C2 H2 126.6
C2 C3 N1 107.9(5)
C2 C3 H3 126.1
N1 C3 H3 126.1
N2 C4 C5 110.8(5)
N2 C4 H4A 109.5
C5 C4 H4A 109.5
N2 C4 H4B 109.5
C5 C4 H4B 109.5
H4A C4 H4B 108.1
C10 C5 C6 117.1(7)
C10 C5 C4 123.9(7)
C6 C5 C4 118.8(6)
C5 C6 C7 121.6(9)
C5 C6 H6 119.2
C7 C6 H6 119.2
C8 C7 C6 117.6(9)
C8 C7 H7 121.2
C6 C7 H7 121.2
C9 C8 C7 119.0(9)
C9 C8 H8 120.5
C7 C8 H8 120.5
C8 C9 C10 123.9(10)
C8 C9 H9 118.0
C10 C9 H9 118.0
C5 C10 C9 119.8(9)
C5 C10 H10 120.1
C9 C10 H10 120.1
N1 C11 C12 115.9(6)
N1 C11 H11A 108.3
C12 C11 H11A 108.3
N1 C11 H11B 108.3
C12 C11 H11B 108.3
H11A C11 H11B 107.4
C17 C12 C13 119.7(7)
C17 C12 C11 116.0(8)
C13 C12 C11 124.3(6)
C14 C13 C12 121.2(8)
C14 C13 H13 119.4
C12 C13 H13 119.4
C13 C14 C15 115.3(10)
C13 C14 H14 122.4
C15 C14 H14 122.4
C16 C15 C14 122.5(10)
C16 C15 H15 118.7
C14 C15 H15 118.7
C15 C16 C17 120.4(11)
C15 C16 H16 119.8
C17 C16 H16 119.8
C16 C17 C12 120.6(10)
C16 C17 H17 119.7
C12 C17 H17 119.7
C19 C18 C23 109.6(5)
C19 C18 P1 111.8(4)
C23 C18 P1 116.8(5)
C19 C18 H18 106.0
C23 C18 H18 106.0
P1 C18 H18 106.0
C20 C19 C18 111.1(6)
C20 C19 H19A 109.4
C18 C19 H19A 109.4
C20 C19 H19B 109.4
C18 C19 H19B 109.4
H19A C19 H19B 108.0
C19 C20 C21 112.1(6)
C19 C20 H20A 109.2
C21 C20 H20A 109.2
C19 C20 H20B 109.2
C21 C20 H20B 109.2
H20A C20 H20B 107.9
C22 C21 C20 111.5(7)
C22 C21 H21A 109.3
C20 C21 H21A 109.3
C22 C21 H21B 109.3
C20 C21 H21B 109.3
H21A C21 H21B 108.0
C21 C22 C23 112.7(6)
C21 C22 H22A 109.1
C23 C22 H22A 109.1
C21 C22 H22B 109.1
C23 C22 H22B 109.1
H22A C22 H22B 107.8
C18 C23 C22 111.0(6)
C18 C23 H23A 109.4
C22 C23 H23A 109.4
C18 C23 H23B 109.4
C22 C23 H23B 109.4
H23A C23 H23B 108.0
C29 C24 C25 111.9(6)
C29 C24 P1 115.3(5)
C25 C24 P1 107.5(5)
C29 C24 H24 107.3
C25 C24 H24 107.3
P1 C24 H24 107.3
C24 C25 C26 109.4(7)
C24 C25 H25A 109.8
C26 C25 H25A 109.8
C24 C25 H25B 109.8
C26 C25 H25B 109.8
H25A C25 H25B 108.2
C27 C26 C25 113.4(9)
C27 C26 H26A 108.9
C25 C26 H26A 108.9
C27 C26 H26B 108.9
C25 C26 H26B 108.9
H26A C26 H26B 107.7
C26 C27 C28 111.5(8)
C26 C27 H27A 109.3
C28 C27 H27A 109.3
C26 C27 H27B 109.3
C28 C27 H27B 109.3
H27A C27 H27B 108.0
C27 C28 C29 110.3(7)
C27 C28 H28A 109.6
C29 C28 H28A 109.6
C27 C28 H28B 109.6
C29 C28 H28B 109.6
H28A C28 H28B 108.1
C24 C29 C28 111.2(7)
C24 C29 H29A 109.4
C28 C29 H29A 109.4
C24 C29 H29B 109.4
C28 C29 H29B 109.4
H29A C29 H29B 108.0
C31 C30 C35 110.1(5)
C31 C30 P1 115.2(4)
C35 C30 P1 115.4(4)
C31 C30 H30 105.0
C35 C30 H30 105.0
P1 C30 H30 105.0
C32 C31 C30 110.5(5)
C32 C31 H31A 109.5
C30 C31 H31A 109.5
C32 C31 H31B 109.5
C30 C31 H31B 109.5
H31A C31 H31B 108.1
C31 C32 C33 111.0(6)
C31 C32 H32A 109.4
C33 C32 H32A 109.4
C31 C32 H32B 109.4
C33 C32 H32B 109.4
H32A C32 H32B 108.0
C32 C33 C34 111.1(6)
C32 C33 H33A 109.4
C34 C33 H33A 109.4
C32 C33 H33B 109.4
C34 C33 H33B 109.4
H33A C33 H33B 108.0
C35 C34 C33 111.0(6)
C35 C34 H34A 109.4
C33 C34 H34A 109.4
C35 C34 H34B 109.4
C33 C34 H34B 109.4
H34A C34 H34B 108.0
C34 C35 C30 109.7(5)
C34 C35 H35A 109.7
C30 C35 H35A 109.7
C34 C35 H35B 109.7
C30 C35 H35B 109.7
H35A C35 H35B 108.2
O4 C36 O1 125.0(6)
O4 C36 C37 119.2(7)
O1 C36 C37 115.8(7)
C36 C37 H37A 109.5
C36 C37 H37B 109.5
H37A C37 H37B 109.5
C36 C37 H37C 109.5
H37A C37 H37C 109.5
H37B C37 H37C 109.5
O2 C38 O3 125.8(6)
O2 C38 C39 118.5(6)
O3 C38 C39 115.7(6)
C38 C39 H39A 109.5
C38 C39 H39B 109.5
H39A C39 H39B 109.5
C38 C39 H39C 109.5
H39A C39 H39C 109.5
H39B C39 H39C 109.5
C1 N1 C3 109.8(5)
C1 N1 C11 125.8(5)
C3 N1 C11 123.6(5)
C1 N2 C2 110.8(5)
C1 N2 C4 125.9(5)
C2 N2 C4 123.3(5)
C38 O3 Pd1 125.1(4)
C36 O1 Pd1 127.9(4)
H5A O5 H5B 112.1
C30 P1 C18 111.3(3)
C30 P1 C24 103.4(3)
C18 P1 C24 105.6(3)
C30 P1 Pd1 106.34(19)
C18 P1 Pd1 116.0(2)
C24 P1 Pd1 113.6(2)
C1 Pd1 O1 171.6(2)
C1 Pd1 O3 88.52(18)
O1 Pd1 O3 88.15(16)
C1 Pd1 P1 95.81(15)
O1 Pd1 P1 86.68(12)
O3 Pd1 P1 172.18(12)
C40 C41 C43 102.3
C40 C41 H41A 111.3
C43 C41 H41A 111.3
C40 C41 H41B 111.3
C43 C41 H41B 111.3
H41A C41 H41B 109.2
O6 C40 C41 105.6
O6 C40 H40A 110.6
C41 C40 H40A 110.6
O6 C40 H40B 110.6
C41 C40 H40B 110.6
H40A C40 H40B 108.8
C40 O6 C42 108.2
O6 C42 C43 108.1
O6 C42 H42A 110.1
C43 C42 H42A 110.1
O6 C42 H42B 110.1
C43 C42 H42B 110.1
H42A C42 H42B 108.4
C42 C43 C41 102.1
C42 C43 H43A 111.3
C41 C43 H43A 111.3
C42 C43 H43B 111.3
C41 C43 H43B 111.3
H43A C43 H43B 109.2

loop_
_geom_bond_atom_site_label_1
_geom_bond_atom_site_label_2
_geom_bond_distance
C1 N1 1.350(7)
C1 N2 1.356(7)
C1 Pd1 1.986(5)
C2 C3 1.327(9)
C2 N2 1.367(7)
C2 H2 0.9500
C3 N1 1.375(8)
C3 H3 0.9500
C4 N2 1.466(7)
C4 C5 1.508(8)
C4 H4A 0.9900
C4 H4B 0.9900
C5 C10 1.325(10)
C5 C6 1.398(11)
C6 C7 1.403(11)
C6 H6 0.9500
C7 C8 1.394(13)
C7 H7 0.9500
C8 C9 1.259(13)
C8 H8 0.9500
C9 C10 1.422(11)
C9 H9 0.9500
C10 H10 0.9500
C11 N1 1.451(8)
C11 C12 1.514(9)
C11 H11A 0.9900
C11 H11B 0.9900
C12 C17 1.381(10)
C12 C13 1.384(10)
C13 C14 1.377(10)
C13 H13 0.9500
C14 C15 1.472(16)
C14 H14 0.9500
C15 C16 1.295(16)
C15 H15 0.9500
C16 C17 1.367(14)
C16 H16 0.9500
C17 H17 0.9500
C18 C19 1.532(9)
C18 C23 1.542(8)
C18 P1 1.856(6)
C18 H18 1.0000
C19 C20 1.513(9)
C19 H19A 0.9900
C19 H19B 0.9900
C20 C21 1.523(10)
C20 H20A 0.9900
C20 H20B 0.9900
C21 C22 1.469(11)
C21 H21A 0.9900
C21 H21B 0.9900
C22 C23 1.544(11)
C22 H22A 0.9900
C22 H22B 0.9900
C23 H23A 0.9900
C23 H23B 0.9900
C24 C29 1.508(10)
C24 C25 1.558(10)
C24 P1 1.874(6)
C24 H24 1.0000
C25 C26 1.558(11)
C25 H25A 0.9900
C25 H25B 0.9900
C26 C27 1.489(16)
C26 H26A 0.9900
C26 H26B 0.9900
C27 C28 1.521(13)
C27 H27A 0.9900
C27 H27B 0.9900
C28 C29 1.535(10)
C28 H28A 0.9900
C28 H28B 0.9900
C29 H29A 0.9900
C29 H29B 0.9900
C30 C31 1.527(8)
C30 C35 1.558(8)
C30 P1 1.833(6)
C30 H30 1.0000
C31 C32 1.500(8)
C31 H31A 0.9900
C31 H31B 0.9900
C32 C33 1.520(10)
C32 H32A 0.9900
C32 H32B 0.9900
C33 C34 1.537(9)
C33 H33A 0.9900
C33 H33B 0.9900
C34 C35 1.523(9)
C34 H34A 0.9900
C34 H34B 0.9900
C35 H35A 0.9900
C35 H35B 0.9900
C36 O4 1.241(9)
C36 O1 1.275(8)
C36 C37 1.483(9)
C37 H37A 0.9800
C37 H37B 0.9800
C37 H37C 0.9800
C38 O2 1.238(8)
C38 O3 1.256(7)
C38 C39 1.511(9)
C39 H39A 0.9800
C39 H39B 0.9800
C39 H39C 0.9800
O3 Pd1 2.084(4)
O1 Pd1 2.062(4)
O5 H5A 0.9808
O5 H5B 0.9387
P1 Pd1 2.2733(15)
C41 C40 1.4990
C41 C43 1.5144
C41 H41A 0.9900
C41 H41B 0.9900
C40 O6 1.4122
C40 H40A 0.9900
C40 H40B 0.9900
O6 C42 1.4320
C42 C43 1.5059
C42 H42A 0.9900
C42 H42B 0.9900
C43 H43A 0.9900
C43 H43B 0.9900
